data_7702694
loop_
_publ_author_name
'Dom\'inguez-Vera, Jose M.'
'Rodr\'iguez, Antonio'
'Cuesta, Rafael'
'Kivek\"as, Raikko'
'Colacio, Enrique'

_publ_section_title
;
 A tris-imidazolecarboxyaldehyde copper(ii) complex with unusual carbonyl
 co-ordination: structure and reactivity
;
_journal_issue 4
_journal_name_full 'Journal of the Chemical Society, Dalton Transactions'
_journal_page_first 561
_journal_paper_doi 10.1039/b106982a
_journal_year 2002
_chemical_formula_moiety 'C13 H46 Cl Cu N6 O4, Cl O4'
_chemical_formula_sum 'C13 H18 Cl2 Cu N6 O8'
_chemical_formula_weight 520.77
_space_group_IT_number 14
_space_group_name_Hall '-P 2yn'
_space_group_name_H-M_alt 'P 1 21/n 1'
_symmetry_cell_setting monoclinic
_symmetry_space_group_name_H-M 'P 1 21/n 1'
_atom_sites_solution_hydrogens geom
_atom_sites_solution_primary direct
_atom_sites_solution_secondary difmap
_audit_creation_method SHELXL-97
_cell_angle_alpha 90.00
_cell_angle_beta 109.35(3)
_cell_angle_gamma 90.00
_cell_formula_units_Z 4
_cell_length_a 12.241(3)
_cell_length_b 10.048(3)
_cell_length_c 17.149(5)
_cell_measurement_reflns_used 25
_cell_measurement_temperature 193(2)
_cell_measurement_theta_max 11.74
_cell_measurement_theta_min 6.41
_cell_volume 1990.1(10)
_computing_cell_refinement
;
MSC/AFC Diffractometer Control Software (Molecular Structure Corporation, 
1993)
;
_computing_data_collection
;
MSC/AFC Diffractometer Control Software (Molecular Structure Corporation, 
1993)
;
_computing_data_reduction
;
Texsan Process (Molecular Structure Corporation, 1993)
;
_computing_molecular_graphics 'SHELXTL/PC (Sheldrick, 1990)'
_computing_publication_material 'SHELXL-97 (Sheldrick, 1997)'
_computing_structure_refinement 'SHELXL-97 (Sheldrick, 1997)'
_computing_structure_solution 'SHELXS-97 (Sheldrick, 1990)'
_diffrn_ambient_temperature 193(2)
_diffrn_measured_fraction_theta_full 0.940
_diffrn_measured_fraction_theta_max 0.940
_diffrn_measurement_device_type 'Rigaku AFC7S'
_diffrn_measurement_method \w--2\q
_diffrn_radiation_monochromator graphite
_diffrn_radiation_source 'fine-focus sealed tube'
_diffrn_radiation_type MoK\a
_diffrn_radiation_wavelength 0.71073
_diffrn_reflns_av_R_equivalents 0.0475
_diffrn_reflns_av_sigmaI/netI 0.0388
_diffrn_reflns_limit_h_max 14
_diffrn_reflns_limit_h_min 0
_diffrn_reflns_limit_k_max 12
_diffrn_reflns_limit_k_min 0
_diffrn_reflns_limit_l_max 19
_diffrn_reflns_limit_l_min -20
_diffrn_reflns_number 3777
_diffrn_reflns_theta_full 25.28
_diffrn_reflns_theta_max 25.28
_diffrn_reflns_theta_min 2.52
_diffrn_standards_decay_% 0
_diffrn_standards_interval_count 150
_diffrn_standards_number 3
_exptl_absorpt_coefficient_mu 1.422
_exptl_absorpt_correction_T_max 0.6001
_exptl_absorpt_correction_T_min 0.5366
_exptl_absorpt_correction_type psi-scan
_exptl_absorpt_process_details 'North, Phillips & Mathews 1968'
_exptl_crystal_colour blue
_exptl_crystal_density_diffrn 1.738
_exptl_crystal_density_meas ?
_exptl_crystal_density_method 'not measured'
_exptl_crystal_description prism
_exptl_crystal_F_000 1060
_exptl_crystal_size_max 0.50
_exptl_crystal_size_mid 0.42
_exptl_crystal_size_min 0.40
_refine_diff_density_max 0.674
_refine_diff_density_min -0.660
_refine_diff_density_rms 0.091
_refine_ls_extinction_method none
_refine_ls_goodness_of_fit_ref 1.031
_refine_ls_hydrogen_treatment constr
_refine_ls_matrix_type full
_refine_ls_number_parameters 271
_refine_ls_number_reflns 3603
_refine_ls_number_restraints 0
_refine_ls_restrained_S_all 1.031
_refine_ls_R_factor_all 0.0700
_refine_ls_R_factor_gt 0.0526
_refine_ls_shift/su_max 0.000
_refine_ls_shift/su_mean 0.000
_refine_ls_structure_factor_coef Fsqd
_refine_ls_weighting_details
;
w=1/[\s^2^(Fo^2^)+(0.0797P)^2^+3.2841P] where P=(Fo^2^+2Fc^2^)/3 
;
_refine_ls_weighting_scheme calc
_refine_ls_wR_factor_gt 0.1383
_refine_ls_wR_factor_ref 0.1470
_reflns_number_gt 2878
_reflns_number_total 3603
_reflns_threshold_expression >2sigma(I)
_cod_data_source_file b106982a.txt
_cod_data_source_block compound_4
_cod_depositor_comments
;
The following automatic conversions were performed:

data item '_exptl_crystal_density_meas' value 'not measured' was
changed to '?' -- the value is perceived as not measured.

Automatic conversion script
Id: cif_fix_values 6909 2019-04-08 15:41:33Z antanas 
;
_cod_original_sg_symbol_H-M P2(1)/n
_cod_database_code 7702694

loop_
_symmetry_equiv_pos_as_xyz
'x, y, z'
'-x+1/2, y+1/2, -z+1/2'
'-x, -y, -z'
'x-1/2, -y-1/2, z-1/2'

loop_
_atom_site_label
_atom_site_type_symbol
_atom_site_fract_x
_atom_site_fract_y
_atom_site_fract_z
_atom_site_U_iso_or_equiv
_atom_site_adp_type
_atom_site_occupancy
_atom_site_calc_flag
_atom_site_refinement_flags
_atom_site_disorder_assembly
_atom_site_disorder_group
Cu Cu 0.73388(4) 0.02805(6) 0.50905(3) 0.0350(2) Uani 1 d . . .
Cl1 Cl 0.75793(10) 0.26533(12) 0.37789(7) 0.0412(3) Uani 1 d . . .
Cl2 Cl 0.83828(10) 0.56654(14) 0.68844(8) 0.0483(3) Uani 1 d . . .
O1 O 0.8223(3) 0.1901(4) 0.4499(2) 0.0482(9) Uani 1 d . . .
O2 O 0.6835(3) 0.1769(4) 0.3178(2) 0.0546(9) Uani 1 d . . .
O3 O 0.8383(3) 0.3251(4) 0.3436(2) 0.0573(10) Uani 1 d . . .
O4 O 0.6910(4) 0.3633(4) 0.4002(3) 0.0770(13) Uani 1 d . . .
O5A O 0.7698(10) 0.6793(10) 0.6942(6) 0.067(3) Uiso 0.56(2) d P A 1
O6A O 0.9564(11) 0.5947(16) 0.7275(9) 0.108(4) Uiso 0.56(2) d P A 1
O7A O 0.8015(9) 0.4625(9) 0.7334(6) 0.069(3) Uiso 0.56(2) d P A 1
O8A O 0.8055(11) 0.5183(11) 0.6056(6) 0.076(3) Uiso 0.56(2) d P A 1
O5B O 0.8039(10) 0.7049(11) 0.6897(6) 0.049(3) Uiso 0.44(2) d P A 2
O6B O 0.9469(13) 0.5464(17) 0.7476(10) 0.091(5) Uiso 0.44(2) d P A 2
O7B O 0.752(3) 0.487(2) 0.7010(18) 0.162(9) Uiso 0.44(2) d P A 2
O8B O 0.8583(13) 0.5587(13) 0.6103(7) 0.073(4) Uiso 0.44(2) d P A 2
N1 N 0.7478(3) -0.1067(4) 0.4292(2) 0.0357(8) Uani 1 d . . .
C2 C 0.8438(4) -0.1865(5) 0.4660(3) 0.0376(10) Uani 1 d . . .
C3 C 0.8604(4) -0.2712(5) 0.4083(3) 0.0421(11) Uani 1 d . . .
N4 N 0.7738(4) -0.2403(4) 0.3374(2) 0.0452(10) Uani 1 d . . .
H4 H 0.7622 -0.2791 0.2893 0.054 Uiso 1 calc R . .
C5 C 0.7088(4) -0.1419(5) 0.3515(3) 0.0420(11) Uani 1 d . . .
H5 H 0.6437 -0.1033 0.3108 0.050 Uiso 1 calc R . .
C6 C 0.9074(4) -0.1616(5) 0.5526(3) 0.0439(11) Uani 1 d . . .
H6 H 0.9708 -0.2149 0.5840 0.053 Uiso 1 calc R . .
N7 N 0.8714(3) -0.0639(4) 0.5823(2) 0.0458(10) Uani 1 d . . .
C8 C 0.9111(5) -0.0192(7) 0.6702(3) 0.0649(17) Uani 1 d . . .
H8 H 0.8706 -0.0753 0.7003 0.078 Uiso 1 calc R . .
C9 C 0.8723(5) 0.1198(6) 0.6723(3) 0.0600(15) Uani 1 d . . .
H9A H 0.8671 0.1404 0.7274 0.072 Uiso 1 calc R . .
H9B H 0.9282 0.1820 0.6614 0.072 Uiso 1 calc R . .
N10 N 0.7588(3) 0.1342(4) 0.6090(2) 0.0430(9) Uani 1 d . . .
C11 C 0.6785(4) 0.2104(5) 0.6110(3) 0.0442(11) Uani 1 d . . .
H11 H 0.6835 0.2654 0.6571 0.053 Uiso 1 calc R . .
C12 C 0.5780(4) 0.2074(5) 0.5372(3) 0.0386(10) Uani 1 d . . .
N13 N 0.5822(3) 0.1200(4) 0.4756(2) 0.0366(8) Uani 1 d . . .
C14 C 0.4856(4) 0.1371(5) 0.4142(3) 0.0421(11) Uani 1 d . . .
H14 H 0.4648 0.0908 0.3631 0.051 Uiso 1 calc R . .
N15 N 0.4200(4) 0.2296(4) 0.4341(3) 0.0486(10) Uani 1 d . . .
H15 H 0.3512 0.2555 0.4020 0.058 Uiso 1 calc R . .
C16 C 0.4767(4) 0.2772(5) 0.5117(3) 0.0445(11) Uani 1 d . . .
C17 C 0.9466(5) -0.3772(6) 0.4134(4) 0.0621(15) Uani 1 d . . .
H17A H 1.0106 -0.3693 0.4658 0.093 Uiso 1 calc R . .
H17B H 0.9765 -0.3678 0.3673 0.093 Uiso 1 calc R . .
H17C H 0.9097 -0.4644 0.4105 0.093 Uiso 1 calc R . .
C18 C 1.0396(5) -0.0378(7) 0.7122(4) 0.0701(17) Uani 1 d . . .
H18A H 1.0817 0.0115 0.6819 0.105 Uiso 1 calc R . .
H18B H 1.0587 -0.1326 0.7130 0.105 Uiso 1 calc R . .
H18C H 1.0617 -0.0043 0.7690 0.105 Uiso 1 calc R . .
C19 C 0.4293(5) 0.3815(6) 0.5516(4) 0.0595(15) Uani 1 d . . .
H19A H 0.4796 0.3923 0.6090 0.089 Uiso 1 calc R . .
H19B H 0.3514 0.3560 0.5502 0.089 Uiso 1 calc R . .
H19C H 0.4254 0.4657 0.5219 0.089 Uiso 1 calc R . .

loop_
_atom_site_aniso_label
_atom_site_aniso_U_11
_atom_site_aniso_U_22
_atom_site_aniso_U_33
_atom_site_aniso_U_23
_atom_site_aniso_U_13
_atom_site_aniso_U_12
Cu 0.0345(3) 0.0431(3) 0.0239(3) -0.0019(2) 0.0051(2) 0.0019(2)
Cl1 0.0479(6) 0.0410(6) 0.0343(6) 0.0025(5) 0.0130(5) -0.0020(5)
Cl2 0.0409(6) 0.0567(8) 0.0427(7) 0.0011(6) 0.0077(5) 0.0079(5)
O1 0.0472(19) 0.055(2) 0.0374(18) 0.0102(16) 0.0078(15) -0.0087(16)
O2 0.058(2) 0.063(2) 0.0347(18) 0.0018(17) 0.0048(16) -0.0181(19)
O3 0.064(2) 0.062(2) 0.046(2) 0.0082(18) 0.0192(18) -0.019(2)
O4 0.094(3) 0.067(3) 0.077(3) 0.006(2) 0.039(3) 0.031(3)
N1 0.039(2) 0.039(2) 0.0275(18) 0.0024(16) 0.0092(16) 0.0012(16)
C2 0.037(2) 0.040(2) 0.035(2) 0.002(2) 0.0108(19) 0.000(2)
C3 0.046(3) 0.035(2) 0.046(3) -0.002(2) 0.016(2) -0.004(2)
N4 0.058(2) 0.044(2) 0.032(2) -0.0092(17) 0.0134(18) -0.005(2)
C5 0.044(3) 0.048(3) 0.030(2) 0.000(2) 0.006(2) -0.001(2)
C6 0.038(2) 0.049(3) 0.036(2) 0.002(2) 0.000(2) 0.004(2)
N7 0.041(2) 0.054(3) 0.030(2) -0.0032(18) -0.0046(17) 0.0107(19)
C8 0.062(3) 0.084(4) 0.031(3) -0.013(3) -0.010(2) 0.011(3)
C9 0.046(3) 0.080(4) 0.043(3) -0.020(3) 0.001(2) 0.003(3)
N10 0.042(2) 0.056(3) 0.0286(19) -0.0056(18) 0.0084(17) -0.0001(19)
C11 0.047(3) 0.053(3) 0.035(2) -0.007(2) 0.017(2) -0.005(2)
C12 0.040(2) 0.042(3) 0.038(2) 0.000(2) 0.018(2) -0.003(2)
N13 0.037(2) 0.042(2) 0.0303(19) 0.0027(16) 0.0110(16) 0.0008(17)
C14 0.039(2) 0.050(3) 0.037(2) 0.008(2) 0.011(2) 0.004(2)
N15 0.042(2) 0.052(3) 0.049(2) 0.011(2) 0.0124(19) 0.003(2)
C16 0.049(3) 0.042(3) 0.049(3) 0.004(2) 0.025(2) 0.002(2)
C17 0.068(4) 0.049(3) 0.071(4) -0.013(3) 0.025(3) 0.006(3)
C18 0.062(4) 0.082(4) 0.055(4) -0.010(3) 0.004(3) 0.006(3)
C19 0.064(4) 0.050(3) 0.077(4) 0.004(3) 0.041(3) 0.009(3)

loop_
_atom_type_symbol
_atom_type_description
_atom_type_scat_dispersion_real
_atom_type_scat_dispersion_imag
_atom_type_scat_source
C C 0.0033 0.0016 'International Tables Vol C Tables 4.2.6.8 and 6.1.1.4'
H H 0.0000 0.0000 'International Tables Vol C Tables 4.2.6.8 and 6.1.1.4'
N N 0.0061 0.0033 'International Tables Vol C Tables 4.2.6.8 and 6.1.1.4'
O O 0.0106 0.0060 'International Tables Vol C Tables 4.2.6.8 and 6.1.1.4'
Cl Cl 0.1484 0.1585 'International Tables Vol C Tables 4.2.6.8 and 6.1.1.4'
Cu Cu 0.3201 1.2651 'International Tables Vol C Tables 4.2.6.8 and 6.1.1.4'

loop_
_geom_angle_atom_site_label_1
_geom_angle_atom_site_label_2
_geom_angle_atom_site_label_3
_geom_angle
N10 Cu N7 81.02(17)
N10 Cu N1 163.46(16)
N7 Cu N1 82.45(16)
N10 Cu N13 81.88(16)
N7 Cu N13 157.85(17)
N1 Cu N13 114.04(15)
N10 Cu O1 92.30(15)
N7 Cu O1 100.43(16)
N1 Cu O1 91.00(14)
N13 Cu O1 94.20(14)
O4 Cl1 O2 109.8(3)
O4 Cl1 O3 110.9(3)
O2 Cl1 O3 108.9(2)
O4 Cl1 O1 109.6(3)
O2 Cl1 O1 109.1(2)
O3 Cl1 O1 108.4(2)
O6B Cl2 O7B 113.1(13)
O6B Cl2 O6A 25.9(7)
O7B Cl2 O6A 138.8(13)
O6B Cl2 O8A 124.1(7)
O7B Cl2 O8A 88.9(11)
O6A Cl2 O8A 116.6(7)
O6B Cl2 O5A 120.3(7)
O7B Cl2 O5A 87.2(11)
O6A Cl2 O5A 110.0(7)
O8A Cl2 O5A 111.1(5)
O6B Cl2 O8B 104.6(8)
O7B Cl2 O8B 118.8(11)
O6A Cl2 O8B 89.4(7)
O8A Cl2 O8B 30.1(5)
O5A Cl2 O8B 113.0(6)
O6B Cl2 O5B 109.8(7)
O7B Cl2 O5B 107.9(11)
O6A Cl2 O5B 93.3(7)
O8A Cl2 O5B 110.6(5)
O5A Cl2 O5B 20.7(5)
O8B Cl2 O5B 101.9(7)
O6B Cl2 O7A 84.2(8)
O7B Cl2 O7A 29.0(12)
O6A Cl2 O7A 110.0(7)
O8A Cl2 O7A 104.4(6)
O5A Cl2 O7A 103.9(6)
O8B Cl2 O7A 129.1(7)
O5B Cl2 O7A 122.4(6)
Cl1 O1 Cu 122.10(19)
C5 N1 C2 106.0(4)
C5 N1 Cu 143.8(3)
C2 N1 Cu 109.6(3)
C3 C2 N1 109.6(4)
C3 C2 C6 133.5(5)
N1 C2 C6 116.8(4)
N4 C3 C2 104.3(4)
N4 C3 C17 123.1(5)
C2 C3 C17 132.6(5)
C5 N4 C3 109.9(4)
C5 N4 H4 125.0
C3 N4 H4 125.0
N1 C5 N4 110.1(4)
N1 C5 H5 124.9
N4 C5 H5 124.9
N7 C6 C2 114.2(4)
N7 C6 H6 122.9
C2 C6 H6 122.9
C6 N7 C8 127.3(4)
C6 N7 Cu 116.8(3)
C8 N7 Cu 115.4(3)
C9 C8 N7 108.0(5)
C9 C8 C18 113.4(6)
N7 C8 C18 112.6(5)
C9 C8 H8 107.5
N7 C8 H8 107.5
C18 C8 H8 107.5
N10 C9 C8 108.0(4)
N10 C9 H9A 110.1
C8 C9 H9A 110.1
N10 C9 H9B 110.1
C8 C9 H9B 110.1
H9A C9 H9B 108.4
C11 N10 C9 127.0(4)
C11 N10 Cu 117.4(3)
C9 N10 Cu 115.6(3)
N10 C11 C12 114.3(4)
N10 C11 H11 122.9
C12 C11 H11 122.9
C16 C12 N13 109.9(4)
C16 C12 C11 133.7(5)
N13 C12 C11 116.4(4)
C14 N13 C12 106.1(4)
C14 N13 Cu 143.6(3)
C12 N13 Cu 110.0(3)
N13 C14 N15 110.1(4)
N13 C14 H14 124.9
N15 C14 H14 124.9
C14 N15 C16 109.6(4)
C14 N15 H15 125.2
C16 N15 H15 125.2
C12 C16 N15 104.2(4)
C12 C16 C19 132.4(5)
N15 C16 C19 123.4(5)
C3 C17 H17A 109.5
C3 C17 H17B 109.5
H17A C17 H17B 109.5
C3 C17 H17C 109.5
H17A C17 H17C 109.5
H17B C17 H17C 109.5
C8 C18 H18A 109.5
C8 C18 H18B 109.5
H18A C18 H18B 109.5
C8 C18 H18C 109.5
H18A C18 H18C 109.5
H18B C18 H18C 109.5
C16 C19 H19A 109.5
C16 C19 H19B 109.5
H19A C19 H19B 109.5
C16 C19 H19C 109.5
H19A C19 H19C 109.5
H19B C19 H19C 109.5

loop_
_geom_bond_atom_site_label_1
_geom_bond_atom_site_label_2
_geom_bond_distance
Cu N10 1.955(4)
Cu N7 1.965(4)
Cu N1 1.974(4)
Cu N13 1.980(4)
Cu O1 2.363(3)
Cl1 O4 1.411(4)
Cl1 O2 1.434(4)
Cl1 O3 1.435(4)
Cl1 O1 1.439(3)
Cl2 O6B 1.394(15)
Cl2 O7B 1.40(2)
Cl2 O6A 1.406(14)
Cl2 O8A 1.427(10)
Cl2 O5A 1.432(9)
Cl2 O8B 1.442(12)
Cl2 O5B 1.454(10)
Cl2 O7A 1.456(9)
N1 C5 1.306(6)
N1 C2 1.389(6)
C2 C3 1.370(7)
C2 C6 1.452(6)
C3 N4 1.358(6)
C3 C17 1.481(7)
N4 C5 1.341(6)
N4 H4 0.8800
C5 H5 0.9500
C6 N7 1.253(6)
C6 H6 0.9500
N7 C8 1.492(6)
C8 C9 1.479(9)
C8 C18 1.508(8)
C8 H8 1.0000
C9 N10 1.459(6)
C9 H9A 0.9900
C9 H9B 0.9900
N10 C11 1.256(6)
C11 C12 1.443(7)
C11 H11 0.9500
C12 C16 1.365(7)
C12 N13 1.388(6)
N13 C14 1.308(6)
C14 N15 1.343(6)
C14 H14 0.9500
N15 C16 1.368(7)
N15 H15 0.8800
C16 C19 1.471(7)
C17 H17A 0.9800
C17 H17B 0.9800
C17 H17C 0.9800
C18 H18A 0.9800
C18 H18B 0.9800
C18 H18C 0.9800
C19 H19A 0.9800
C19 H19B 0.9800
C19 H19C 0.9800

loop_
_geom_hbond_atom_site_label_D
_geom_hbond_atom_site_label_H
_geom_hbond_atom_site_label_A
_geom_hbond_distance_DH
_geom_hbond_distance_HA
_geom_hbond_distance_DA
_geom_hbond_angle_DHA
_geom_hbond_site_symmetry_A
N4 H4 O2 0.88 2.20 2.995(5) 150.8 2_645
N4 H4 O3 0.88 2.44 3.021(5) 124.1 2_645
N15 H15 O5A 0.88 1.93 2.773(10) 160.0 3_666
N15 H15 O5B 0.88 2.06 2.933(11) 169.3 3_666
